data_7106872
loop_
_publ_author_name
'Ramkinkar Santra'
'Kaustuv Banerjee'
'Kumar Biradha'

_publ_section_title
;
 Weak Ag---Ag and Ag---Pi Interactions in Templating Regio Selective
 Single and Double [2+2] Reactions of
 N,N'-bis(3-(4-pyridyl)acryloyl)-hydrazine in the Solid State
;
_journal_name_full Chem.Commun.
_journal_page_first 10740
_journal_paper_doi 10.1039/c1cc13994k
_journal_volume 47
_journal_year 2011
_chemical_formula_sum 'C16 H14 Ag Cl N4 O6'
_chemical_formula_weight 501.63
_chemical_name_systematic
;
?
;
_space_group_IT_number 2
_symmetry_cell_setting triclinic
_symmetry_space_group_name_Hall '-P 1'
_symmetry_space_group_name_H-M 'P -1'
_atom_sites_solution_hydrogens geom
_atom_sites_solution_primary direct
_atom_sites_solution_secondary difmap
_audit_creation_method SHELXL-97
_cell_angle_alpha 71.470(5)
_cell_angle_beta 80.448(5)
_cell_angle_gamma 77.098(5)
_cell_formula_units_Z 4
_cell_length_a 7.5856(12)
_cell_length_b 14.516(2)
_cell_length_c 17.684(3)
_cell_measurement_reflns_used 6240
_cell_measurement_temperature 293(2)
_cell_measurement_theta_max 25.00
_cell_measurement_theta_min 1.22
_cell_volume 1790.1(5)
_computing_structure_refinement 'SHELXL-97 (Sheldrick, 1997)'
_computing_structure_solution 'SHELXS-97 (Sheldrick, 1990)'
_diffrn_ambient_temperature 293(2)
_diffrn_measured_fraction_theta_full 0.992
_diffrn_measured_fraction_theta_max 0.992
_diffrn_measurement_device_type 'Buuker CCD APEX2'
_diffrn_measurement_method hemisphere
_diffrn_radiation_monochromator graphite
_diffrn_radiation_source 'fine-focus sealed tube'
_diffrn_radiation_type MoK\a
_diffrn_radiation_wavelength 0.71073
_diffrn_reflns_av_R_equivalents 0.1558
_diffrn_reflns_av_sigmaI/netI 0.1623
_diffrn_reflns_limit_h_max 9
_diffrn_reflns_limit_h_min -9
_diffrn_reflns_limit_k_max 17
_diffrn_reflns_limit_k_min -16
_diffrn_reflns_limit_l_max 20
_diffrn_reflns_limit_l_min -19
_diffrn_reflns_number 21068
_diffrn_reflns_theta_full 25.00
_diffrn_reflns_theta_max 25.00
_diffrn_reflns_theta_min 1.22
_exptl_absorpt_coefficient_mu 1.319
_exptl_absorpt_correction_T_max 0.876
_exptl_absorpt_correction_T_min 0.789
_exptl_absorpt_correction_type empirical
_exptl_absorpt_process_details sadabs
_exptl_crystal_colour 'Light yellow'
_exptl_crystal_density_diffrn 1.861
_exptl_crystal_density_meas ?
_exptl_crystal_density_method 'not measured'
_exptl_crystal_description Plates
_exptl_crystal_F_000 1000
_exptl_crystal_size_max 0.22
_exptl_crystal_size_mid 0.15
_exptl_crystal_size_min 0.10
_refine_diff_density_max 0.563
_refine_diff_density_min -0.818
_refine_diff_density_rms 0.112
_refine_ls_extinction_method none
_refine_ls_goodness_of_fit_ref 0.795
_refine_ls_hydrogen_treatment constr
_refine_ls_matrix_type full
_refine_ls_number_parameters 505
_refine_ls_number_reflns 6240
_refine_ls_number_restraints 0
_refine_ls_restrained_S_all 0.795
_refine_ls_R_factor_all 0.1938
_refine_ls_R_factor_gt 0.0652
_refine_ls_shift/su_max 0.001
_refine_ls_shift/su_mean 0.000
_refine_ls_structure_factor_coef Fsqd
_refine_ls_weighting_details 'calc w=1/[\s^2^(Fo^2^)+(0.1000P)^2^+0.0000P] where P=(Fo^2^+2Fc^2^)/3'
_refine_ls_weighting_scheme calc
_refine_ls_wR_factor_gt 0.1374
_refine_ls_wR_factor_ref 0.1751
_reflns_number_gt 2659
_reflns_number_total 6240
_reflns_threshold_expression >2sigma(I)
_cod_data_source_file c1cc13994k.txt
_cod_data_source_block 1
_cod_depositor_comments
;
The following automatic conversions were performed:

'_exptl_crystal_density_meas' value 'not measured' was changed to '?'
- the value is perceived as not measured.

Automatic conversion script
Id: cif_fix_values 3008 2015-01-20 13:52:24Z robertas 
;
_cod_original_sg_symbol_H-M P-1
_cod_database_code 7106872

loop_
_symmetry_equiv_pos_as_xyz
'x, y, z'
'-x, -y, -z'

loop_
_atom_site_label
_atom_site_type_symbol
_atom_site_fract_x
_atom_site_fract_y
_atom_site_fract_z
_atom_site_U_iso_or_equiv
_atom_site_adp_type
_atom_site_occupancy
_atom_site_symmetry_multiplicity
_atom_site_calc_flag
_atom_site_refinement_flags
Ag1 Ag 0.15532(12) 1.46261(5) -0.07340(5) 0.0557(3) Uani 1 1 d .
Ag2 Ag 0.72768(12) -0.02927(5) 0.47593(5) 0.0617(3) Uani 1 1 d .
Cl2 Cl 0.7263(4) 1.51890(18) -0.14878(16) 0.0566(8) Uani 1 1 d .
Cl1 Cl 0.6698(4) 2.98653(19) -0.32056(16) 0.0565(7) Uani 1 1 d .
N21B N -0.2513(12) 2.8140(5) -0.4920(5) 0.055(2) Uani 1 1 d .
N21A N 0.1820(11) 1.3053(5) -0.0304(5) 0.044(2) Uani 1 1 d .
N11B N 0.1651(12) 1.6167(5) -0.1098(5) 0.053(2) Uani 1 1 d .
N11A N 0.7153(11) 0.1271(6) 0.4333(5) 0.053(2) Uani 1 1 d .
O204 O 0.7611(11) 1.5385(5) -0.0796(4) 0.071(2) Uani 1 1 d .
O11B O 0.2309(10) 2.1259(4) -0.2104(4) 0.060(2) Uani 1 1 d .
C23A C 0.2424(12) 1.0983(6) 0.0266(5) 0.036(2) Uani 1 1 d .
O203 O 0.5954(12) 1.4553(6) -0.1263(5) 0.090(3) Uani 1 1 d .
C14B C 0.0660(15) 1.7847(7) -0.1863(6) 0.052(3) Uani 1 1 d .
H14B H -0.0061 1.8283 -0.2251 0.063 Uiso 1 1 calc R
C27A C 0.3744(13) 0.9302(6) 0.1106(5) 0.042(2) Uani 1 1 d .
H27A H 0.4415 0.9563 0.1356 0.051 Uiso 1 1 calc R
N31A N 0.5178(11) 0.6668(5) 0.2094(4) 0.043(2) Uani 1 1 d .
H31A H 0.4599 0.6401 0.1867 0.052 Uiso 1 1 calc R
O21A O 0.2967(10) 0.7829(4) 0.1035(4) 0.064(2) Uani 1 1 d .
C15A C 0.6562(13) 0.1801(7) 0.3637(6) 0.048(3) Uani 1 1 d .
H15A H 0.6194 0.1483 0.3326 0.057 Uiso 1 1 calc R
C22A C 0.1313(13) 1.1510(7) -0.0340(5) 0.047(3) Uani 1 1 d .
H22A H 0.0759 1.1172 -0.0573 0.056 Uiso 1 1 calc R
N32A N 0.5001(10) 0.7679(5) 0.1867(4) 0.042(2) Uani 1 1 d .
H32A H 0.5624 0.7956 0.2067 0.050 Uiso 1 1 calc R
C13A C 0.6970(13) 0.3323(6) 0.3772(6) 0.040(2) Uani 1 1 d .
C16B C 0.1886(13) 1.9235(6) -0.1696(6) 0.046(3) Uani 1 1 d .
H16B H 0.2727 1.9377 -0.1442 0.055 Uiso 1 1 calc R
C18B C 0.1132(15) 2.1009(7) -0.2360(6) 0.048(3) Uani 1 1 d .
O202 O 0.8923(13) 1.4767(7) -0.1829(5) 0.102(3) Uani 1 1 d .
C13B C 0.1734(13) 1.8188(6) -0.1502(6) 0.041(2) Uani 1 1 d .
C15B C 0.0663(15) 1.6848(7) -0.1644(6) 0.062(3) Uani 1 1 d .
H15B H -0.0079 1.6632 -0.1896 0.074 Uiso 1 1 calc R
N32B N -0.0102(11) 2.2666(5) -0.2989(4) 0.047(2) Uani 1 1 d .
H32B H 0.0603 2.2880 -0.2776 0.056 Uiso 1 1 calc R
C28B C -0.1276(15) 2.3284(7) -0.3494(6) 0.045(3) Uani 1 1 d .
N31B N -0.0080(11) 2.1671(5) -0.2828(4) 0.047(2) Uani 1 1 d .
H31B H -0.0838 2.1474 -0.3026 0.056 Uiso 1 1 calc R
C21A C 0.1028(15) 1.2516(7) -0.0597(6) 0.054(3) Uani 1 1 d .
H21A H 0.0251 1.2846 -0.0993 0.065 Uiso 1 1 calc R
O104 O 0.8361(12) 2.9587(6) -0.3638(5) 0.084(3) Uani 1 1 d .
C14A C 0.6469(14) 0.2804(7) 0.3355(6) 0.053(3) Uani 1 1 d .
H14A H 0.6044 0.3140 0.2858 0.063 Uiso 1 1 calc R
C26B C -0.2133(13) 2.5013(6) -0.4237(6) 0.045(3) Uani 1 1 d .
H26B H -0.2787 2.4782 -0.4517 0.053 Uiso 1 1 calc R
C25A C 0.2877(15) 1.2544(7) 0.0282(7) 0.060(3) Uani 1 1 d .
H25A H 0.3436 1.2898 0.0498 0.072 Uiso 1 1 calc R
C23B C -0.2239(13) 2.6085(6) -0.4464(6) 0.044(3) Uani 1 1 d .
C17B C 0.0948(14) 1.9984(6) -0.2193(6) 0.047(3) Uani 1 1 d .
H17B H 0.0110 1.9853 -0.2456 0.056 Uiso 1 1 calc R
C22B C -0.2824(15) 2.6700(7) -0.5189(6) 0.057(3) Uani 1 1 d .
H22B H -0.3143 2.6422 -0.5543 0.068 Uiso 1 1 calc R
C18A C 0.6250(14) 0.6087(7) 0.2670(6) 0.047(3) Uani 1 1 d .
O21B O -0.2322(11) 2.2984(5) -0.3772(4) 0.067(2) Uani 1 1 d .
C25B C -0.1966(14) 2.7547(7) -0.4206(6) 0.055(3) Uani 1 1 d .
H25B H -0.1682 2.7841 -0.3857 0.066 Uiso 1 1 calc R
O103 O 0.6826(12) 3.0719(7) -0.3002(6) 0.102(3) Uani 1 1 d .
C24B C -0.1808(14) 2.6562(7) -0.3971(6) 0.052(3) Uani 1 1 d .
H24B H -0.1407 2.6195 -0.3475 0.063 Uiso 1 1 calc R
C11A C 0.7662(15) 0.1757(8) 0.4758(6) 0.060(3) Uani 1 1 d .
H11A H 0.8087 0.1396 0.5251 0.072 Uiso 1 1 calc R
O102 O 0.5298(11) 3.0095(5) -0.3703(5) 0.088(3) Uani 1 1 d .
C21B C -0.2947(15) 2.7700(8) -0.5399(6) 0.059(3) Uani 1 1 d .
H21B H -0.3344 2.8085 -0.5892 0.071 Uiso 1 1 calc R
C12A C 0.7594(15) 0.2767(7) 0.4512(6) 0.057(3) Uani 1 1 d .
H12A H 0.7959 0.3072 0.4834 0.068 Uiso 1 1 calc R
O11A O 0.7141(9) 0.6446(4) 0.2984(4) 0.056(2) Uani 1 1 d .
C24A C 0.3185(14) 1.1543(6) 0.0582(6) 0.052(3) Uani 1 1 d .
H24A H 0.3910 1.1234 0.1000 0.062 Uiso 1 1 calc R
O201 O 0.6552(12) 1.6081(5) -0.2036(5) 0.094(3) Uani 1 1 d .
C28A C 0.3850(13) 0.8223(6) 0.1332(5) 0.039(2) Uani 1 1 d .
C27B C -0.1196(13) 2.4333(6) -0.3670(5) 0.043(2) Uani 1 1 d .
H27B H -0.0488 2.4524 -0.3385 0.051 Uiso 1 1 calc R
C16A C 0.6941(12) 0.4382(6) 0.3506(6) 0.042(2) Uani 1 1 d .
H16A H 0.7480 0.4632 0.3815 0.051 Uiso 1 1 calc R
C17A C 0.6223(13) 0.5027(6) 0.2866(6) 0.041(2) Uani 1 1 d .
H17A H 0.5693 0.4805 0.2534 0.049 Uiso 1 1 calc R
O101 O 0.6371(13) 2.9112(7) -0.2531(5) 0.112(3) Uani 1 1 d .
C26A C 0.2694(12) 0.9906(6) 0.0548(5) 0.041(2) Uani 1 1 d .
H26A H 0.2064 0.9607 0.0311 0.049 Uiso 1 1 calc R
C11B C 0.2687(15) 1.6496(7) -0.0740(7) 0.062(3) Uani 1 1 d .
H11B H 0.3399 1.6045 -0.0355 0.074 Uiso 1 1 calc R
C12B C 0.2735(14) 1.7493(7) -0.0926(6) 0.057(3) Uani 1 1 d .
H12B H 0.3457 1.7697 -0.0655 0.068 Uiso 1 1 calc R

loop_
_atom_site_aniso_label
_atom_site_aniso_U_11
_atom_site_aniso_U_22
_atom_site_aniso_U_33
_atom_site_aniso_U_23
_atom_site_aniso_U_13
_atom_site_aniso_U_12
Ag1 0.0760(7) 0.0189(4) 0.0688(6) -0.0063(4) -0.0138(5) -0.0064(4)
Ag2 0.0769(7) 0.0218(4) 0.0785(7) -0.0025(4) -0.0153(5) -0.0055(4)
Cl2 0.081(2) 0.0372(14) 0.0561(17) -0.0118(13) -0.0301(16) -0.0066(14)
Cl1 0.075(2) 0.0408(14) 0.0562(17) -0.0071(13) -0.0230(16) -0.0137(14)
N21B 0.065(6) 0.024(4) 0.063(6) -0.003(4) -0.005(5) 0.005(4)
N21A 0.054(6) 0.020(4) 0.057(5) -0.012(4) -0.011(4) 0.000(4)
N11B 0.058(6) 0.029(5) 0.065(6) -0.007(4) -0.002(5) -0.008(4)
N11A 0.062(6) 0.028(5) 0.059(6) 0.002(4) -0.017(5) -0.002(4)
O204 0.106(7) 0.065(5) 0.054(5) -0.021(4) -0.010(4) -0.032(5)
O11B 0.078(5) 0.026(4) 0.083(5) -0.011(3) -0.037(5) -0.013(4)
C23A 0.046(6) 0.018(4) 0.049(6) -0.014(4) -0.011(5) -0.004(4)
O203 0.128(8) 0.059(5) 0.108(7) -0.018(5) -0.039(6) -0.056(5)
C14B 0.086(8) 0.027(5) 0.051(7) -0.007(5) -0.026(6) -0.015(5)
C27A 0.053(7) 0.025(5) 0.049(6) -0.004(4) -0.016(5) -0.009(4)
N31A 0.063(6) 0.014(4) 0.058(5) -0.005(3) -0.026(4) -0.008(4)
O21A 0.092(6) 0.022(4) 0.082(5) -0.007(3) -0.049(5) -0.004(4)
C15A 0.065(7) 0.038(6) 0.046(6) -0.019(5) -0.004(5) -0.013(5)
C22A 0.059(7) 0.042(6) 0.041(6) -0.018(5) -0.012(5) -0.002(5)
N32A 0.061(5) 0.018(4) 0.049(5) -0.008(3) -0.023(4) -0.003(4)
C13A 0.047(6) 0.025(5) 0.046(6) -0.005(4) -0.002(5) -0.010(4)
C16B 0.055(7) 0.032(5) 0.051(6) -0.008(5) -0.014(5) -0.009(5)
C18B 0.065(8) 0.025(5) 0.049(6) -0.006(5) -0.011(6) -0.003(5)
O202 0.096(7) 0.109(7) 0.103(7) -0.060(6) -0.006(6) 0.017(6)
C13B 0.050(6) 0.014(4) 0.056(6) -0.007(4) -0.004(5) -0.003(4)
C15B 0.081(9) 0.036(6) 0.070(8) -0.004(6) -0.025(7) -0.017(6)
N32B 0.070(6) 0.027(4) 0.050(5) -0.005(4) -0.030(5) -0.012(4)
C28B 0.066(8) 0.035(6) 0.035(6) -0.009(5) -0.002(5) -0.012(5)
N31B 0.070(6) 0.017(4) 0.059(5) -0.005(4) -0.028(5) -0.012(4)
C21A 0.074(8) 0.026(5) 0.063(7) -0.008(5) -0.024(6) -0.004(5)
O104 0.095(7) 0.074(6) 0.084(6) -0.032(5) -0.009(5) -0.003(5)
C14A 0.072(8) 0.020(5) 0.066(7) -0.003(5) -0.031(6) -0.004(5)
C26B 0.055(7) 0.031(5) 0.048(6) -0.011(5) -0.011(5) -0.008(5)
C25A 0.069(8) 0.040(6) 0.085(8) -0.032(6) -0.037(7) 0.002(5)
C23B 0.050(7) 0.021(5) 0.050(6) -0.002(5) 0.000(5) 0.001(4)
C17B 0.066(7) 0.019(5) 0.060(7) -0.004(5) -0.019(6) -0.018(5)
C22B 0.084(9) 0.034(6) 0.049(7) -0.005(5) -0.010(6) -0.012(5)
C18A 0.058(7) 0.025(5) 0.057(7) -0.011(5) -0.011(6) -0.003(5)
O21B 0.086(6) 0.039(4) 0.077(5) 0.001(4) -0.046(5) -0.016(4)
C25B 0.075(8) 0.040(6) 0.051(7) -0.020(5) -0.010(6) 0.000(5)
O103 0.104(7) 0.095(7) 0.150(8) -0.085(6) -0.020(6) -0.028(6)
C24B 0.068(8) 0.024(5) 0.065(7) -0.016(5) -0.021(6) 0.009(5)
C11A 0.081(9) 0.046(7) 0.049(7) 0.000(5) -0.020(6) -0.013(6)
O102 0.097(7) 0.067(5) 0.107(7) 0.005(5) -0.080(6) -0.018(5)
C21B 0.085(9) 0.040(6) 0.046(7) -0.014(5) -0.009(6) 0.005(6)
C12A 0.087(9) 0.034(6) 0.058(7) -0.009(5) -0.026(6) -0.020(6)
O11A 0.073(5) 0.025(4) 0.075(5) -0.006(3) -0.035(4) -0.015(3)
C24A 0.072(8) 0.024(5) 0.062(7) -0.011(5) -0.030(6) 0.001(5)
O201 0.116(7) 0.053(5) 0.097(6) 0.018(4) -0.054(6) -0.013(5)
C28A 0.051(7) 0.024(5) 0.041(6) -0.003(4) -0.017(5) -0.005(5)
C27B 0.053(7) 0.026(5) 0.054(6) -0.017(5) -0.020(5) 0.003(4)
C16A 0.039(6) 0.036(5) 0.057(6) -0.014(5) -0.014(5) -0.009(4)
C17A 0.056(7) 0.019(5) 0.057(6) -0.020(4) -0.023(5) -0.001(4)
O101 0.118(8) 0.103(7) 0.083(6) 0.038(5) -0.027(6) -0.041(6)
C26A 0.050(6) 0.018(5) 0.053(6) -0.005(4) -0.012(5) -0.007(4)
C11B 0.074(8) 0.025(6) 0.080(8) 0.009(5) -0.030(7) -0.011(5)
C12B 0.063(8) 0.031(6) 0.080(8) -0.011(5) -0.033(6) -0.005(5)

loop_
_atom_type_symbol
_atom_type_description
_atom_type_scat_dispersion_real
_atom_type_scat_dispersion_imag
_atom_type_scat_source
C C 0.0033 0.0016 'International Tables Vol C Tables 4.2.6.8 and 6.1.1.4'
H H 0.0000 0.0000 'International Tables Vol C Tables 4.2.6.8 and 6.1.1.4'
N N 0.0061 0.0033 'International Tables Vol C Tables 4.2.6.8 and 6.1.1.4'
O O 0.0106 0.0060 'International Tables Vol C Tables 4.2.6.8 and 6.1.1.4'
Cl Cl 0.1484 0.1585 'International Tables Vol C Tables 4.2.6.8 and 6.1.1.4'
Ag Ag -0.8971 1.1015 'International Tables Vol C Tables 4.2.6.8 and 6.1.1.4'

loop_
_geom_angle_atom_site_label_1
_geom_angle_atom_site_label_2
_geom_angle_atom_site_label_3
_geom_angle
_geom_angle_site_symmetry_1
_geom_angle_site_symmetry_3
N11B Ag1 N21A 171.8(3) . .
N21B Ag2 N11A 175.0(4) 1_626 .
O202 Cl2 O201 109.5(6) . .
O202 Cl2 O204 107.6(5) . .
O201 Cl2 O204 109.2(5) . .
O202 Cl2 O203 112.5(6) . .
O201 Cl2 O203 108.9(5) . .
O204 Cl2 O203 109.1(5) . .
O101 Cl1 O102 109.8(6) . .
O101 Cl1 O104 110.5(6) . .
O102 Cl1 O104 108.5(6) . .
O101 Cl1 O103 110.8(6) . .
O102 Cl1 O103 109.9(5) . .
O104 Cl1 O103 107.3(5) . .
C21B N21B C25B 116.5(8) . .
C21B N21B Ag2 122.1(7) . 1_484
C25B N21B Ag2 121.4(7) . 1_484
C25A N21A C21A 116.2(8) . .
C25A N21A Ag1 119.3(7) . .
C21A N21A Ag1 124.5(6) . .
C11B N11B C15B 116.4(8) . .
C11B N11B Ag1 119.4(6) . .
C15B N11B Ag1 124.1(7) . .
C15A N11A C11A 116.7(8) . .
C15A N11A Ag2 121.6(7) . .
C11A N11A Ag2 121.7(6) . .
C24A C23A C22A 115.9(8) . .
C24A C23A C26A 123.8(8) . .
C22A C23A C26A 120.3(8) . .
C13B C14B C15B 119.0(9) . .
C26A C27A C28A 120.5(9) . .
C18A N31A N32A 121.0(8) . .
N11A C15A C14A 122.5(9) . .
C21A C22A C23A 120.7(9) . .
C28A N32A N31A 118.8(8) . .
C14A C13A C12A 115.4(8) . .
C14A C13A C16A 125.6(9) . .
C12A C13A C16A 118.9(9) . .
C17B C16B C13B 126.2(9) . .
O11B C18B N31B 122.0(9) . .
O11B C18B C17B 123.4(9) . .
N31B C18B C17B 114.6(10) . .
C14B C13B C12B 116.6(8) . .
C14B C13B C16B 124.3(8) . .
C12B C13B C16B 119.0(9) . .
N11B C15B C14B 124.8(10) . .
C28B N32B N31B 116.7(8) . .
O21B C28B N32B 121.7(9) . .
O21B C28B C27B 123.8(9) . .
N32B C28B C27B 114.6(9) . .
C18B N31B N32B 119.8(8) . .
N21A C21A C22A 122.9(9) . .
C13A C14A C15A 122.4(9) . .
C27B C26B C23B 126.8(9) . .
N21A C25A C24A 124.1(9) . .
C22B C23B C24B 115.1(9) . .
C22B C23B C26B 121.8(10) . .
C24B C23B C26B 123.1(9) . .
C16B C17B C18B 124.2(10) . .
C21B C22B C23B 121.9(10) . .
O11A C18A N31A 120.8(8) . .
O11A C18A C17A 125.1(9) . .
N31A C18A C17A 114.1(9) . .
C24B C25B N21B 124.2(10) . .
C25B C24B C23B 120.3(10) . .
N11A C11A C12A 123.8(9) . .
N21B C21B C22B 121.9(10) . .
C11A C12A C13A 119.1(10) . .
C25A C24A C23A 120.1(9) . .
O21A C28A N32A 120.9(8) . .
O21A C28A C27A 123.0(8) . .
N32A C28A C27A 116.1(9) . .
C26B C27B C28B 120.3(9) . .
C17A C16A C13A 126.5(9) . .
C16A C17A C18A 121.2(9) . .
C27A C26A C23A 127.2(9) . .
N11B C11B C12B 121.8(9) . .
C13B C12B C11B 121.3(10) . .

loop_
_geom_bond_atom_site_label_1
_geom_bond_atom_site_label_2
_geom_bond_distance
_geom_bond_site_symmetry_2
Ag1 N11B 2.137(8) .
Ag1 N21A 2.139(7) .
Ag2 N21B 2.137(8) 1_626
Ag2 N11A 2.138(8) .
Cl2 O202 1.401(9) .
Cl2 O201 1.404(7) .
Cl2 O204 1.417(7) .
Cl2 O203 1.429(8) .
Cl1 O101 1.370(8) .
Cl1 O102 1.406(7) .
Cl1 O104 1.410(9) .
Cl1 O103 1.423(8) .
N21B C21B 1.329(12) .
N21B C25B 1.352(12) .
N21B Ag2 2.137(8) 1_484
N21A C25A 1.336(11) .
N21A C21A 1.345(11) .
N11B C11B 1.331(12) .
N11B C15B 1.332(12) .
N11A C15A 1.317(11) .
N11A C11A 1.330(12) .
O11B C18B 1.232(11) .
C23A C24A 1.382(12) .
C23A C22A 1.392(12) .
C23A C26A 1.460(11) .
C14B C13B 1.368(12) .
C14B C15B 1.376(12) .
C27A C26A 1.333(11) .
C27A C28A 1.475(12) .
N31A C18A 1.354(11) .
N31A N32A 1.374(9) .
O21A C28A 1.237(10) .
C15A C14A 1.370(12) .
C22A C21A 1.362(12) .
N32A C28A 1.331(10) .
C13A C14A 1.353(12) .
C13A C12A 1.397(12) .
C13A C16A 1.454(12) .
C16B C17B 1.309(11) .
C16B C13B 1.474(12) .
C18B N31B 1.343(11) .
C18B C17B 1.455(12) .
C13B C12B 1.377(12) .
N32B C28B 1.338(11) .
N32B N31B 1.378(9) .
C28B O21B 1.218(11) .
C28B C27B 1.467(12) .
C26B C27B 1.333(11) .
C26B C23B 1.465(12) .
C25A C24A 1.360(12) .
C23B C22B 1.387(12) .
C23B C24B 1.387(13) .
C22B C21B 1.366(13) .
C18A O11A 1.226(11) .
C18A C17A 1.469(12) .
C25B C24B 1.339(12) .
C11A C12A 1.381(13) .
C16A C17A 1.326(11) .
C11B C12B 1.386(13) .
